data_4128283
loop_
_publ_author_name
'Tolentino, Daniel R.'
'Neale, Samuel E.'
'Isaac, Connie J.'
'Macgregor, Stuart A.'
'Whittlesey, Michael K.'
'Jazzar, Rodolphe'
'Bertrand, Guy'

_publ_section_title
;
 Reductive Elimination at Carbon under Steric Control.
;
_journal_issue 25
_journal_name_full 'Journal of the American Chemical Society'
_journal_page_first 9823
_journal_page_last 9826
_journal_paper_doi 10.1021/jacs.9b04957
_journal_volume 141
_journal_year 2019
_chemical_absolute_configuration syn
_chemical_formula_moiety 'C39 H54 N2, C12 H11 N'
_chemical_formula_sum 'C51 H65 N3'
_chemical_formula_weight 720.06
_space_group_crystal_system orthorhombic
_space_group_IT_number 19
_space_group_name_Hall 'P 2ac 2ab'
_space_group_name_H-M_alt 'P 21 21 21'
_symmetry_space_group_name_Hall 'P 2ac 2ab'
_symmetry_space_group_name_H-M 'P 21 21 21'
_atom_sites_solution_hydrogens geom
_atom_sites_solution_primary dual
_audit_creation_date 2019-04-12
_audit_creation_method
;
Olex2 1.2-beta
(compiled 2018.05.29 svn.r3508 for OlexSys, GUI svn.r5506)
;
_cell_angle_alpha 90
_cell_angle_beta 90
_cell_angle_gamma 90
_cell_formula_units_Z 4
_cell_length_a 9.3291(3)
_cell_length_b 18.9635(5)
_cell_length_c 23.1474(6)
_cell_measurement_reflns_used 5700
_cell_measurement_temperature 100.0
_cell_measurement_theta_max 67.82
_cell_measurement_theta_min 3.01
_cell_volume 4095.1(2)
_computing_cell_refinement 'SAINT v8.38A (Bruker, 2017)'
_computing_data_collection 'APEX3 v2017.3-0 (Bruker, 2017)'
_computing_data_reduction 'SAINT v8.38A (Bruker, 2017)'
_computing_molecular_graphics 'Olex2 (Dolomanov et al., 2009)'
_computing_publication_material 'Olex2 (Dolomanov et al., 2009)'
_computing_structure_refinement 'XL (Sheldrick, 2008)'
_computing_structure_solution 'ShelXT (Sheldrick, 2015)'
_diffrn_ambient_temperature 100.0
_diffrn_detector 'Bruker APEX-II CCD'
_diffrn_detector_area_resol_mean 7.9
_diffrn_detector_type 'CCD Area Detector'
_diffrn_measured_fraction_theta_full 0.984
_diffrn_measured_fraction_theta_max 0.981
_diffrn_measurement_device 'Fixed Chi Three-Circle Diffractometer'
_diffrn_measurement_device_type 'Bruker D8 APEX II'
_diffrn_measurement_method '\w and \f scans'
_diffrn_radiation_monochromator 'Double Bounce Multilayer Mirrors'
_diffrn_radiation_probe x-ray
_diffrn_radiation_type CuK\a
_diffrn_radiation_wavelength 1.54178
_diffrn_reflns_av_R_equivalents 0.0762
_diffrn_reflns_av_unetI/netI 0.0587
_diffrn_reflns_Laue_measured_fraction_full 0.984
_diffrn_reflns_Laue_measured_fraction_max 0.981
_diffrn_reflns_limit_h_max 10
_diffrn_reflns_limit_h_min -9
_diffrn_reflns_limit_k_max 18
_diffrn_reflns_limit_k_min -22
_diffrn_reflns_limit_l_max 23
_diffrn_reflns_limit_l_min -27
_diffrn_reflns_number 29219
_diffrn_reflns_point_group_measured_fraction_full 0.985
_diffrn_reflns_point_group_measured_fraction_max 0.982
_diffrn_reflns_theta_full 67.679
_diffrn_reflns_theta_max 68.273
_diffrn_reflns_theta_min 3.012
_diffrn_source 'Micro Focus Rotating Anode'
_diffrn_source_type 'Rigaku MicroMax-007HF'
_diffrn_standards_number 0
_exptl_absorpt_coefficient_mu 0.503
_exptl_absorpt_correction_T_max 0.5849
_exptl_absorpt_correction_T_min 0.4579
_exptl_absorpt_correction_type multi-scan
_exptl_absorpt_process_details
'SADABS-2016/2 (Bruker,2016/2) was used for absorption correction. wR2(int) was 0.0800 before and 0.0579 after correction. The Ratio of minimum to maximum transmission is 0.7829. The \l/2 correction factor is Not present.'
_exptl_crystal_colour colourless
_exptl_crystal_colour_primary colourless
_exptl_crystal_density_diffrn 1.168
_exptl_crystal_description block
_exptl_crystal_F_000 1568
_exptl_crystal_size_max 0.09
_exptl_crystal_size_mid 0.05
_exptl_crystal_size_min 0.014
_refine_diff_density_max 0.208
_refine_diff_density_min -0.228
_refine_diff_density_rms 0.046
_refine_ls_abs_structure_details
;
 Flack x determined using 2256 quotients [(I+)-(I-)]/[(I+)+(I-)]
 (Parsons, Flack and Wagner, Acta Cryst. B69 (2013) 249-259).
;
_refine_ls_abs_structure_Flack 0.1(4)
_refine_ls_extinction_method none
_refine_ls_goodness_of_fit_ref 1.014
_refine_ls_hydrogen_treatment constr
_refine_ls_matrix_type full
_refine_ls_number_parameters 496
_refine_ls_number_reflns 7364
_refine_ls_number_restraints 0
_refine_ls_restrained_S_all 1.014
_refine_ls_R_factor_all 0.0649
_refine_ls_R_factor_gt 0.0481
_refine_ls_shift/su_max 0.000
_refine_ls_shift/su_mean 0.000
_refine_ls_structure_factor_coef Fsqd
_refine_ls_weighting_details 'w=1/[\s^2^(Fo^2^)+(0.0726P)^2^] where P=(Fo^2^+2Fc^2^)/3'
_refine_ls_weighting_scheme calc
_refine_ls_wR_factor_gt 0.1146
_refine_ls_wR_factor_ref 0.1233
_reflns_Friedel_coverage 0.783
_reflns_Friedel_fraction_full 0.986
_reflns_Friedel_fraction_max 0.982
_reflns_number_gt 6023
_reflns_number_total 7364
_reflns_threshold_expression 'I > 2\s(I)'
_cod_data_source_file 2NH_MenthCAACPh2NH_a.cif
_cod_data_source_block 2nh_menthcaacph2nh_a
_cod_depositor_comments
;
The following automatic conversions were performed:

'_diffrn_radiation_probe' value 'X-ray' changed to 'x-ray' according
to
/home/data/users/saulius/crontab/automatic-downloads/current/ACS/lib/dictionaries/cif_core.dic
dictionary named 'cif_core.dic' version 2.4.2 from 2011-04-26.

Automatic conversion script
Id: cif_fix_values 4973 2017-02-22 13:04:09Z antanas 
;
_cod_database_code 4128283
_shelx_shelxl_version_number 2016/6
_shelx_space_group_comment
;
The symmetry employed for this shelxl refinement is uniquely defined
by the following loop, which should always be used as a source of
symmetry information in preference to the above space-group names.
They are only intended as comments.
;
_shelx_estimated_absorpt_t_max 0.993
_shelx_estimated_absorpt_t_min 0.956
_olex2_refinement_description
;
1. Fixed Uiso
 At 1.2 times of:
  All C(H) groups, All C(H,H) groups, All N(H) groups
 At 1.5 times of:
  All C(H,H,H) groups
2.a Ternary CH refined with riding coordinates:
 C1(H1), C7(H7), C10(H10), C13(H13), C22(H22), C25(H25)
2.b Secondary CH2 refined with riding coordinates:
 C3(H3A,H3B), C8(H8A,H8B), C9(H9A,H9B), C11(H11A,H11B)
2.c Aromatic/amide H refined with riding coordinates:
 C00G(H00G), C00H(H00H), C00J(H00J), C00L(H00L), C00M(H00M), C00O(H00O),
 C00W(H00W), C007(H007), C013(H013), C018(H018), C18(H18), C19(H19), C20(H20),
 N3(H3), C29(H29), C30(H30), C31(H31), C32(H32), C33(H33), C35(H35), C36(H36),
 C37(H37), C38(H38), C39(H39)
2.d Idealised Me refined as rotating group:
 C00T(H00A,H00B,H00C), C5(H5A,H5B,H5C), C6(H6A,H6B,H6C), C12(H12A,H12B,H12C),
 C14(H14A,H14B,H14C), C15(H15A,H15B,H15C), C24(H24A,H24B,H24C), C26(H26A,H26B,
 H26C), C27(H27A,H27B,H27C)
;
_olex2_submission_special_instructions 'No special instructions were received'

loop_
_space_group_symop_operation_xyz
'x, y, z'
'-x+1/2, -y, z+1/2'
'-x, y+1/2, -z+1/2'
'x+1/2, -y+1/2, -z'

loop_
_atom_site_label
_atom_site_type_symbol
_atom_site_fract_x
_atom_site_fract_y
_atom_site_fract_z
_atom_site_U_iso_or_equiv
_atom_site_adp_type
_atom_site_occupancy
_atom_site_site_symmetry_order
_atom_site_calc_flag
_atom_site_refinement_flags_posn
N1 N 0.6159(3) 0.85175(14) 0.27667(11) 0.0170(6) Uani 1 1 d .
N2 N 0.8254(3) 0.85139(14) 0.34212(12) 0.0173(6) Uani 1 1 d .
C00G C 1.0924(4) 0.70733(19) 0.33911(17) 0.0271(8) Uani 1 1 d .
H00G H 1.192515 0.701581 0.345063 0.033 Uiso 1 1 calc R
C00H C 1.0320(3) 0.77352(18) 0.34541(15) 0.0213(7) Uani 1 1 d .
H00H H 1.091077 0.812339 0.355749 0.026 Uiso 1 1 calc R
C00J C 1.0102(4) 0.64930(19) 0.32430(17) 0.0276(8) Uani 1 1 d .
H00J H 1.052598 0.604103 0.319659 0.033 Uiso 1 1 calc R
C00L C 0.8634(4) 0.65913(19) 0.31641(15) 0.0251(7) Uani 1 1 d .
H00L H 0.805100 0.619943 0.306380 0.030 Uiso 1 1 calc R
C00M C 0.9593(4) 0.9392(2) 0.39723(16) 0.0291(8) Uani 1 1 d .
H00M H 0.923361 0.919039 0.431882 0.035 Uiso 1 1 calc R
C00O C 0.9778(3) 0.9388(2) 0.29413(16) 0.0266(8) Uani 1 1 d .
H00O H 0.955962 0.917904 0.257884 0.032 Uiso 1 1 calc R
C00T C 0.6759(4) 1.06499(19) 0.29310(15) 0.0254(8) Uani 1 1 d .
H00A H 0.753496 1.039588 0.312625 0.038 Uiso 1 1 calc GR
H00B H 0.623425 1.093571 0.321336 0.038 Uiso 1 1 calc GR
H00C H 0.716327 1.095749 0.263243 0.038 Uiso 1 1 calc GR
C00W C 1.0651(4) 0.9981(2) 0.29664(19) 0.0359(10) Uani 1 1 d .
H00W H 1.101654 1.018208 0.262070 0.043 Uiso 1 1 calc R
C1 C 0.6728(3) 0.87227(17) 0.33292(13) 0.0157(6) Uani 1 1 d .
H1 H 0.670749 0.924980 0.333902 0.019 Uiso 1 1 calc R
C2 C 0.5604(3) 0.84640(18) 0.38006(13) 0.0180(7) Uani 1 1 d .
C3 C 0.4564(3) 0.80092(18) 0.34341(14) 0.0199(7) Uani 1 1 d .
H3A H 0.481569 0.750426 0.347367 0.024 Uiso 1 1 calc R
H3B H 0.356956 0.807468 0.357301 0.024 Uiso 1 1 calc R
C003 C 0.9225(3) 0.91006(17) 0.34467(15) 0.0197(7) Uani 1 1 d .
C4 C 0.4674(3) 0.82328(17) 0.27956(14) 0.0184(7) Uani 1 1 d .
C5 C 0.4480(4) 0.75906(18) 0.24021(15) 0.0239(7) Uani 1 1 d .
H5A H 0.458220 0.773557 0.199779 0.036 Uiso 1 1 calc GR
H5B H 0.352453 0.738889 0.246213 0.036 Uiso 1 1 calc GR
H5C H 0.520976 0.723627 0.249448 0.036 Uiso 1 1 calc GR
C6 C 0.3503(3) 0.87622(18) 0.26177(15) 0.0213(7) Uani 1 1 d .
H6A H 0.348470 0.915453 0.289313 0.032 Uiso 1 1 calc GR
H6B H 0.256893 0.852583 0.261659 0.032 Uiso 1 1 calc GR
H6C H 0.371033 0.894320 0.223000 0.032 Uiso 1 1 calc GR
C007 C 0.8016(3) 0.72429(18) 0.32283(14) 0.0207(7) Uani 1 1 d .
H007 H 0.701018 0.729159 0.317822 0.025 Uiso 1 1 calc R
C7 C 0.4742(3) 0.91029(18) 0.40685(14) 0.0208(7) Uani 1 1 d .
H7 H 0.409953 0.926852 0.375027 0.025 Uiso 1 1 calc R
C008 C 0.8842(3) 0.78410(18) 0.33671(14) 0.0189(7) Uani 1 1 d .
C8 C 0.3713(4) 0.8832(2) 0.45440(15) 0.0264(8) Uani 1 1 d .
H8A H 0.325698 0.924392 0.473144 0.032 Uiso 1 1 calc R
H8B H 0.294409 0.855350 0.435749 0.032 Uiso 1 1 calc R
C9 C 0.4410(4) 0.8376(2) 0.50143(15) 0.0319(9) Uani 1 1 d .
H9A H 0.502473 0.867894 0.525910 0.038 Uiso 1 1 calc R
H9B H 0.364843 0.817620 0.526317 0.038 Uiso 1 1 calc R
C10 C 0.5308(4) 0.7778(2) 0.47738(16) 0.0307(9) Uani 1 1 d .
H10 H 0.593919 0.761468 0.509627 0.037 Uiso 1 1 calc R
C11 C 0.6315(4) 0.8041(2) 0.42893(14) 0.0235(7) Uani 1 1 d .
H11A H 0.706752 0.833836 0.446686 0.028 Uiso 1 1 calc R
H11B H 0.679715 0.762601 0.411657 0.028 Uiso 1 1 calc R
C12 C 0.4374(4) 0.7143(2) 0.46026(19) 0.0379(10) Uani 1 1 d .
H12A H 0.355380 0.730695 0.437466 0.057 Uiso 1 1 calc GR
H12B H 0.402927 0.690571 0.495190 0.057 Uiso 1 1 calc GR
H12C H 0.494453 0.681292 0.437213 0.057 Uiso 1 1 calc GR
C013 C 1.0990(4) 1.0279(2) 0.3499(2) 0.0407(11) Uani 1 1 d .
H013 H 1.157093 1.068958 0.351661 0.049 Uiso 1 1 calc R
C13 C 0.5595(4) 0.9774(2) 0.42589(14) 0.0248(8) Uani 1 1 d .
H13 H 0.637498 0.984691 0.396854 0.030 Uiso 1 1 calc R
C14 C 0.6303(4) 0.9774(2) 0.48559(16) 0.0369(9) Uani 1 1 d .
H14A H 0.555992 0.978295 0.515520 0.055 Uiso 1 1 calc GR
H14B H 0.691461 1.019133 0.489451 0.055 Uiso 1 1 calc GR
H14C H 0.688593 0.934757 0.489994 0.055 Uiso 1 1 calc GR
C15 C 0.4606(4) 1.0419(2) 0.42248(18) 0.0333(9) Uani 1 1 d .
H15A H 0.419428 1.045114 0.383618 0.050 Uiso 1 1 calc GR
H15B H 0.515786 1.084640 0.430769 0.050 Uiso 1 1 calc GR
H15C H 0.383285 1.036991 0.450875 0.050 Uiso 1 1 calc GR
C16 C 0.6671(3) 0.89061(18) 0.22694(14) 0.0184(7) Uani 1 1 d .
C17 C 0.7438(3) 0.85406(19) 0.18309(14) 0.0218(7) Uani 1 1 d .
C018 C 1.0481(4) 0.9977(2) 0.4000(2) 0.0398(10) Uani 1 1 d .
H018 H 1.073932 1.016914 0.436416 0.048 Uiso 1 1 calc R
C18 C 0.8024(4) 0.8915(2) 0.13723(16) 0.0291(8) Uani 1 1 d .
H18 H 0.852704 0.866719 0.107862 0.035 Uiso 1 1 calc R
C19 C 0.7893(4) 0.9633(2) 0.13345(16) 0.0318(9) Uani 1 1 d .
H19 H 0.831719 0.988025 0.102141 0.038 Uiso 1 1 calc R
C20 C 0.7141(4) 0.9994(2) 0.17532(15) 0.0269(8) Uani 1 1 d .
H20 H 0.704700 1.049095 0.172243 0.032 Uiso 1 1 calc R
C21 C 0.6514(3) 0.96470(18) 0.22214(14) 0.0208(7) Uani 1 1 d .
C22 C 0.5728(3) 1.01162(18) 0.26498(14) 0.0203(7) Uani 1 1 d .
H22 H 0.532076 0.981032 0.296110 0.024 Uiso 1 1 calc R
C24 C 0.4487(4) 1.05183(19) 0.23623(16) 0.0275(8) Uani 1 1 d .
H24A H 0.487329 1.085917 0.208486 0.041 Uiso 1 1 calc GR
H24B H 0.393363 1.076815 0.265844 0.041 Uiso 1 1 calc GR
H24C H 0.386166 1.018390 0.216040 0.041 Uiso 1 1 calc GR
C25 C 0.7752(4) 0.7755(2) 0.18477(15) 0.0245(8) Uani 1 1 d .
H25 H 0.729539 0.755537 0.220299 0.029 Uiso 1 1 calc R
C26 C 0.9383(4) 0.7616(2) 0.18843(16) 0.0326(9) Uani 1 1 d .
H26A H 0.984496 0.777985 0.152856 0.049 Uiso 1 1 calc GR
H26B H 0.955451 0.710983 0.193227 0.049 Uiso 1 1 calc GR
H26C H 0.978221 0.787154 0.221537 0.049 Uiso 1 1 calc GR
C27 C 0.7135(4) 0.7366(2) 0.13239(17) 0.0332(9) Uani 1 1 d .
H27A H 0.609523 0.743666 0.130921 0.050 Uiso 1 1 calc GR
H27B H 0.734416 0.686111 0.135708 0.050 Uiso 1 1 calc GR
H27C H 0.757166 0.755131 0.096997 0.050 Uiso 1 1 calc GR
N3 N 0.6493(4) 0.33332(17) 0.40896(15) 0.0362(8) Uani 1 1 d .
H3 H 0.568419 0.316635 0.394939 0.043 Uiso 1 1 calc R
C28 C 0.6629(4) 0.4066(2) 0.41282(17) 0.0308(8) Uani 1 1 d .
C29 C 0.5447(4) 0.4469(2) 0.42964(17) 0.0337(9) Uani 1 1 d .
H29 H 0.457143 0.424469 0.439660 0.040 Uiso 1 1 calc R
C30 C 0.5558(5) 0.5198(2) 0.43166(18) 0.0367(9) Uani 1 1 d .
H30 H 0.475256 0.547147 0.443028 0.044 Uiso 1 1 calc R
C31 C 0.6826(5) 0.5532(2) 0.41732(18) 0.0384(10) Uani 1 1 d .
H31 H 0.690410 0.603132 0.419376 0.046 Uiso 1 1 calc R
C32 C 0.7987(4) 0.5123(2) 0.39983(18) 0.0385(10) Uani 1 1 d .
H32 H 0.886220 0.534791 0.389779 0.046 Uiso 1 1 calc R
C33 C 0.7891(4) 0.4405(2) 0.39681(17) 0.0353(9) Uani 1 1 d .
H33 H 0.868758 0.413672 0.383765 0.042 Uiso 1 1 calc R
C34 C 0.7545(4) 0.2839(2) 0.42567(17) 0.0306(8) Uani 1 1 d .
C35 C 0.7426(4) 0.2149(2) 0.40735(18) 0.0325(9) Uani 1 1 d .
H35 H 0.664561 0.201700 0.383301 0.039 Uiso 1 1 calc R
C36 C 0.8426(4) 0.1647(2) 0.42347(18) 0.0365(9) Uani 1 1 d .
H36 H 0.831658 0.117194 0.411202 0.044 Uiso 1 1 calc R
C37 C 0.9588(5) 0.1837(2) 0.45751(18) 0.0374(9) Uani 1 1 d .
H37 H 1.028971 0.149642 0.467838 0.045 Uiso 1 1 calc R
C38 C 0.9712(5) 0.2525(2) 0.47622(17) 0.0377(10) Uani 1 1 d .
H38 H 1.050580 0.265883 0.499507 0.045 Uiso 1 1 calc R
C39 C 0.8681(4) 0.3027(2) 0.46119(17) 0.0331(9) Uani 1 1 d .
H39 H 0.875812 0.349583 0.475259 0.040 Uiso 1 1 calc R

loop_
_atom_site_aniso_label
_atom_site_aniso_U_11
_atom_site_aniso_U_22
_atom_site_aniso_U_33
_atom_site_aniso_U_23
_atom_site_aniso_U_13
_atom_site_aniso_U_12
N1 0.0122(13) 0.0225(15) 0.0162(13) -0.0006(11) -0.0006(10) -0.0023(10)
N2 0.0105(13) 0.0210(14) 0.0205(13) 0.0001(11) -0.0004(10) 0.0011(10)
C00G 0.0122(17) 0.034(2) 0.035(2) 0.0047(17) 0.0002(14) 0.0030(13)
C00H 0.0149(16) 0.0221(18) 0.0268(17) 0.0005(14) 0.0002(13) -0.0015(12)
C00J 0.0207(18) 0.0225(19) 0.039(2) -0.0006(16) -0.0002(14) 0.0045(13)
C00L 0.0197(18) 0.0239(18) 0.0315(19) -0.0009(15) -0.0007(14) -0.0026(13)
C00M 0.0191(18) 0.039(2) 0.0289(19) -0.0058(16) -0.0018(15) -0.0028(15)
C00O 0.0134(17) 0.031(2) 0.035(2) 0.0072(16) -0.0017(14) -0.0010(13)
C00T 0.0236(19) 0.0233(19) 0.0292(19) -0.0010(15) -0.0005(14) -0.0005(14)
C00W 0.0175(18) 0.036(2) 0.054(3) 0.0199(19) 0.0001(16) -0.0028(15)
C1 0.0103(15) 0.0200(16) 0.0169(15) 0.0012(13) 0.0005(11) 0.0013(11)
C2 0.0108(15) 0.0251(18) 0.0179(15) 0.0013(14) 0.0019(12) 0.0015(12)
C3 0.0113(15) 0.0233(18) 0.0251(17) 0.0040(14) 0.0030(13) 0.0016(12)
C003 0.0102(15) 0.0199(17) 0.0289(18) 0.0001(14) -0.0024(13) 0.0028(11)
C4 0.0114(15) 0.0214(18) 0.0225(16) -0.0001(14) 0.0019(13) 0.0006(12)
C5 0.0168(16) 0.0268(19) 0.0280(18) -0.0032(15) 0.0006(14) -0.0043(13)
C6 0.0146(16) 0.0252(18) 0.0241(17) 0.0006(14) -0.0039(13) -0.0002(13)
C007 0.0117(16) 0.0265(18) 0.0238(17) 0.0017(14) 0.0008(12) 0.0010(12)
C7 0.0145(16) 0.032(2) 0.0162(15) -0.0005(14) 0.0005(12) 0.0026(13)
C008 0.0146(16) 0.0254(18) 0.0167(16) 0.0027(14) 0.0025(12) 0.0008(12)
C8 0.0186(18) 0.037(2) 0.0234(17) -0.0017(16) 0.0059(14) -0.0003(14)
C9 0.026(2) 0.050(2) 0.0194(17) 0.0052(16) 0.0074(15) -0.0001(17)
C10 0.0219(19) 0.047(2) 0.0233(18) 0.0120(17) 0.0061(14) 0.0039(16)
C11 0.0164(17) 0.035(2) 0.0193(16) 0.0064(15) 0.0045(13) 0.0016(14)
C12 0.033(2) 0.040(2) 0.041(2) 0.0149(19) 0.0186(18) 0.0021(17)
C013 0.0198(19) 0.022(2) 0.080(3) -0.003(2) -0.0034(19) -0.0043(14)
C13 0.0196(17) 0.035(2) 0.0195(17) -0.0057(15) 0.0010(13) -0.0031(14)
C14 0.030(2) 0.057(3) 0.0241(19) -0.0105(19) -0.0024(16) -0.0080(18)
C15 0.029(2) 0.034(2) 0.037(2) -0.0135(17) 0.0039(16) -0.0006(16)
C16 0.0130(15) 0.0263(18) 0.0158(16) 0.0014(13) -0.0013(12) -0.0040(12)
C17 0.0166(16) 0.031(2) 0.0178(16) -0.0032(14) 0.0005(12) -0.0020(13)
C018 0.022(2) 0.044(3) 0.053(3) -0.018(2) -0.0040(18) -0.0065(17)
C18 0.025(2) 0.041(2) 0.0210(18) -0.0051(16) 0.0063(14) -0.0027(15)
C19 0.029(2) 0.043(2) 0.0224(18) 0.0073(17) 0.0061(15) -0.0054(16)
C20 0.0265(19) 0.030(2) 0.0236(18) 0.0046(15) 0.0003(14) -0.0070(15)
C21 0.0160(16) 0.0272(19) 0.0192(16) 0.0015(14) -0.0018(13) -0.0030(13)
C22 0.0175(16) 0.0234(18) 0.0201(17) 0.0033(14) -0.0016(12) -0.0004(13)
C24 0.0257(18) 0.026(2) 0.0303(19) 0.0038(15) -0.0045(15) 0.0008(15)
C25 0.0193(17) 0.034(2) 0.0205(17) -0.0043(15) 0.0023(14) 0.0044(14)
C26 0.0234(19) 0.047(3) 0.0271(19) -0.0036(17) 0.0048(16) 0.0093(16)
C27 0.030(2) 0.038(2) 0.032(2) -0.0102(17) -0.0013(16) 0.0055(16)
N3 0.0294(17) 0.0329(19) 0.046(2) -0.0011(15) -0.0065(15) -0.0026(14)
C28 0.030(2) 0.032(2) 0.031(2) 0.0006(16) -0.0076(16) -0.0009(15)
C29 0.029(2) 0.033(2) 0.039(2) 0.0002(17) -0.0022(17) -0.0034(16)
C30 0.036(2) 0.034(2) 0.040(2) -0.0017(18) -0.0033(18) 0.0047(18)
C31 0.044(2) 0.035(2) 0.037(2) -0.0031(19) -0.0113(18) -0.0010(18)
C32 0.032(2) 0.042(2) 0.042(2) 0.0085(19) -0.0101(17) -0.0078(18)
C33 0.031(2) 0.039(2) 0.036(2) 0.0028(18) -0.0047(17) -0.0006(17)
C34 0.0258(19) 0.034(2) 0.032(2) 0.0029(17) 0.0056(15) -0.0007(15)
C35 0.028(2) 0.033(2) 0.037(2) -0.0019(17) 0.0006(16) -0.0016(16)
C36 0.039(2) 0.033(2) 0.038(2) 0.0001(17) 0.0038(18) -0.0005(17)
C37 0.039(2) 0.036(2) 0.038(2) 0.0049(19) 0.0007(18) 0.0045(18)
C38 0.038(2) 0.042(2) 0.033(2) 0.0056(18) -0.0061(18) 0.0009(18)
C39 0.038(2) 0.032(2) 0.0296(19) 0.0006(17) -0.0010(17) -0.0021(16)

loop_
_atom_type_symbol
_atom_type_description
_atom_type_scat_dispersion_real
_atom_type_scat_dispersion_imag
_atom_type_scat_source
C C 0.0181 0.0091 'International Tables Vol C Tables 4.2.6.8 and 6.1.1.4'
H H 0.0000 0.0000 'International Tables Vol C Tables 4.2.6.8 and 6.1.1.4'
N N 0.0311 0.0180 'International Tables Vol C Tables 4.2.6.8 and 6.1.1.4'

loop_
_geom_angle_atom_site_label_1
_geom_angle_atom_site_label_2
_geom_angle_atom_site_label_3
_geom_angle
C1 N1 C4 113.3(2)
C16 N1 C1 117.0(2)
C16 N1 C4 121.8(3)
C003 N2 C1 113.7(2)
C008 N2 C1 127.2(3)
C008 N2 C003 117.7(2)
C00H C00G H00G 119.3
C00H C00G C00J 121.4(3)
C00J C00G H00G 119.3
C00G C00H H00H 119.6
C00G C00H C008 120.9(3)
C008 C00H H00H 119.6
C00G C00J H00J 121.0
C00G C00J C00L 118.1(3)
C00L C00J H00J 121.0
C00J C00L H00L 119.4
C007 C00L C00J 121.3(3)
C007 C00L H00L 119.4
C003 C00M H00M 119.7
C003 C00M C018 120.7(4)
C018 C00M H00M 119.7
C00W C00O H00O 120.0
C00W C00O C003 120.0(4)
C003 C00O H00O 120.0
H00A C00T H00B 109.5
H00A C00T H00C 109.5
H00B C00T H00C 109.5
C22 C00T H00A 109.5
C22 C00T H00B 109.5
C22 C00T H00C 109.5
C00O C00W H00W 120.0
C00O C00W C013 119.9(4)
C013 C00W H00W 120.0
N1 C1 N2 113.8(2)
N1 C1 H1 106.3
N1 C1 C2 106.9(2)
N2 C1 H1 106.3
N2 C1 C2 116.6(2)
C2 C1 H1 106.3
C3 C2 C1 102.0(2)
C3 C2 C7 108.8(2)
C7 C2 C1 111.6(3)
C11 C2 C1 112.4(2)
C11 C2 C3 112.5(3)
C11 C2 C7 109.3(3)
C2 C3 H3A 109.8
C2 C3 H3B 109.8
H3A C3 H3B 108.3
C4 C3 C2 109.3(3)
C4 C3 H3A 109.8
C4 C3 H3B 109.8
C00M C003 N2 120.3(3)
C00M C003 C00O 119.5(3)
C00O C003 N2 120.2(3)
N1 C4 C3 101.8(2)
N1 C4 C5 111.8(3)
N1 C4 C6 114.3(3)
C5 C4 C3 110.1(3)
C5 C4 C6 106.0(3)
C6 C4 C3 112.9(3)
C4 C5 H5A 109.5
C4 C5 H5B 109.5
C4 C5 H5C 109.5
H5A C5 H5B 109.5
H5A C5 H5C 109.5
H5B C5 H5C 109.5
C4 C6 H6A 109.5
C4 C6 H6B 109.5
C4 C6 H6C 109.5
H6A C6 H6B 109.5
H6A C6 H6C 109.5
H6B C6 H6C 109.5
C00L C007 H007 119.3
C00L C007 C008 121.3(3)
C008 C007 H007 119.3
C2 C7 H7 104.9
C8 C7 C2 109.9(3)
C8 C7 H7 104.9
C8 C7 C13 112.6(3)
C13 C7 C2 118.3(3)
C13 C7 H7 104.9
N2 C008 C00H 120.2(3)
N2 C008 C007 122.8(3)
C007 C008 C00H 117.0(3)
C7 C8 H8A 108.4
C7 C8 H8B 108.4
H8A C8 H8B 107.5
C9 C8 C7 115.4(3)
C9 C8 H8A 108.4
C9 C8 H8B 108.4
C8 C9 H9A 108.9
C8 C9 H9B 108.9
H9A C9 H9B 107.7
C10 C9 C8 113.3(3)
C10 C9 H9A 108.9
C10 C9 H9B 108.9
C9 C10 H10 106.5
C9 C10 C11 111.2(3)
C9 C10 C12 111.5(3)
C11 C10 H10 106.5
C12 C10 H10 106.5
C12 C10 C11 114.2(3)
C2 C11 C10 116.1(3)
C2 C11 H11A 108.3
C2 C11 H11B 108.3
C10 C11 H11A 108.3
C10 C11 H11B 108.3
H11A C11 H11B 107.4
C10 C12 H12A 109.5
C10 C12 H12B 109.5
C10 C12 H12C 109.5
H12A C12 H12B 109.5
H12A C12 H12C 109.5
H12B C12 H12C 109.5
C00W C013 H013 120.1
C018 C013 C00W 119.9(4)
C018 C013 H013 120.1
C7 C13 H13 107.0
C14 C13 C7 118.3(3)
C14 C13 H13 107.0
C14 C13 C15 107.8(3)
C15 C13 C7 109.1(3)
C15 C13 H13 107.0
C13 C14 H14A 109.5
C13 C14 H14B 109.5
C13 C14 H14C 109.5
H14A C14 H14B 109.5
H14A C14 H14C 109.5
H14B C14 H14C 109.5
C13 C15 H15A 109.5
C13 C15 H15B 109.5
C13 C15 H15C 109.5
H15A C15 H15B 109.5
H15A C15 H15C 109.5
H15B C15 H15C 109.5
C17 C16 N1 119.0(3)
C21 C16 N1 122.2(3)
C21 C16 C17 118.6(3)
C16 C17 C25 123.8(3)
C18 C17 C16 119.7(3)
C18 C17 C25 116.4(3)
C00M C018 H018 120.0
C013 C018 C00M 120.0(4)
C013 C018 H018 120.0
C17 C18 H18 119.3
C19 C18 C17 121.4(3)
C19 C18 H18 119.3
C18 C19 H19 120.2
C18 C19 C20 119.6(3)
C20 C19 H19 120.2
C19 C20 H20 119.2
C19 C20 C21 121.7(4)
C21 C20 H20 119.2
C16 C21 C22 125.4(3)
C20 C21 C16 119.0(3)
C20 C21 C22 115.6(3)
C00T C22 H22 108.3
C21 C22 C00T 111.0(3)
C21 C22 H22 108.3
C21 C22 C24 111.8(3)
C24 C22 C00T 109.1(3)
C24 C22 H22 108.3
C22 C24 H24A 109.5
C22 C24 H24B 109.5
C22 C24 H24C 109.5
H24A C24 H24B 109.5
H24A C24 H24C 109.5
H24B C24 H24C 109.5
C17 C25 H25 108.0
C17 C25 C26 110.9(3)
C17 C25 C27 112.3(3)
C26 C25 H25 108.0
C27 C25 H25 108.0
C27 C25 C26 109.3(3)
C25 C26 H26A 109.5
C25 C26 H26B 109.5
C25 C26 H26C 109.5
H26A C26 H26B 109.5
H26A C26 H26C 109.5
H26B C26 H26C 109.5
C25 C27 H27A 109.5
C25 C27 H27B 109.5
C25 C27 H27C 109.5
H27A C27 H27B 109.5
H27A C27 H27C 109.5
H27B C27 H27C 109.5
C28 N3 H3 117.3
C28 N3 C34 125.4(3)
C34 N3 H3 117.3
C29 C28 N3 119.3(4)
C33 C28 N3 121.3(4)
C33 C28 C29 119.3(4)
C28 C29 H29 120.1
C30 C29 C28 119.7(4)
C30 C29 H29 120.1
C29 C30 H30 119.6
C31 C30 C29 120.8(4)
C31 C30 H30 119.6
C30 C31 H31 120.7
C30 C31 C32 118.7(4)
C32 C31 H31 120.7
C31 C32 H32 119.4
C33 C32 C31 121.3(4)
C33 C32 H32 119.4
C28 C33 H33 119.9
C32 C33 C28 120.1(4)
C32 C33 H33 119.9
C35 C34 N3 119.3(4)
C35 C34 C39 119.1(4)
C39 C34 N3 121.6(4)
C34 C35 H35 119.5
C34 C35 C36 121.0(4)
C36 C35 H35 119.5
C35 C36 H36 120.0
C35 C36 C37 120.1(4)
C37 C36 H36 120.0
C36 C37 H37 120.4
C38 C37 C36 119.3(4)
C38 C37 H37 120.4
C37 C38 H38 119.7
C37 C38 C39 120.5(4)
C39 C38 H38 119.7
C34 C39 C38 120.0(4)
C34 C39 H39 120.0
C38 C39 H39 120.0

loop_
_geom_bond_atom_site_label_1
_geom_bond_atom_site_label_2
_geom_bond_distance
N1 C1 1.459(4)
N1 C4 1.488(4)
N1 C16 1.448(4)
N2 C1 1.493(4)
N2 C003 1.436(4)
N2 C008 1.395(4)
C00G H00G 0.9500
C00G C00H 1.384(5)
C00G C00J 1.384(5)
C00H H00H 0.9500
C00H C008 1.408(5)
C00J H00J 0.9500
C00J C00L 1.394(5)
C00L H00L 0.9500
C00L C007 1.372(5)
C00M H00M 0.9500
C00M C003 1.380(5)
C00M C018 1.385(5)
C00O H00O 0.9500
C00O C00W 1.389(5)
C00O C003 1.390(5)
C00T H00A 0.9800
C00T H00B 0.9800
C00T H00C 0.9800
C00T C22 1.541(5)
C00W H00W 0.9500
C00W C013 1.392(6)
C1 H1 1.0000
C1 C2 1.591(4)
C2 C3 1.551(5)
C2 C7 1.581(4)
C2 C11 1.538(4)
C3 H3A 0.9900
C3 H3B 0.9900
C3 C4 1.541(5)
C4 C5 1.532(5)
C4 C6 1.540(4)
C5 H5A 0.9800
C5 H5B 0.9800
C5 H5C 0.9800
C6 H6A 0.9800
C6 H6B 0.9800
C6 H6C 0.9800
C007 H007 0.9500
C007 C008 1.408(5)
C7 H7 1.0000
C7 C8 1.548(5)
C7 C13 1.565(5)
C8 H8A 0.9900
C8 H8B 0.9900
C8 C9 1.535(5)
C9 H9A 0.9900
C9 H9B 0.9900
C9 C10 1.515(5)
C10 H10 1.0000
C10 C11 1.546(5)
C10 C12 1.538(6)
C11 H11A 0.9900
C11 H11B 0.9900
C12 H12A 0.9800
C12 H12B 0.9800
C12 H12C 0.9800
C013 H013 0.9500
C013 C018 1.378(6)
C13 H13 1.0000
C13 C14 1.531(5)
C13 C15 1.534(5)
C14 H14A 0.9800
C14 H14B 0.9800
C14 H14C 0.9800
C15 H15A 0.9800
C15 H15B 0.9800
C15 H15C 0.9800
C16 C17 1.422(5)
C16 C21 1.417(5)
C17 C18 1.389(5)
C17 C25 1.520(5)
C018 H018 0.9500
C18 H18 0.9500
C18 C19 1.370(6)
C19 H19 0.9500
C19 C20 1.378(5)
C20 H20 0.9500
C20 C21 1.396(5)
C21 C22 1.521(5)
C22 H22 1.0000
C22 C24 1.538(5)
C24 H24A 0.9800
C24 H24B 0.9800
C24 H24C 0.9800
C25 H25 1.0000
C25 C26 1.546(5)
C25 C27 1.531(5)
C26 H26A 0.9800
C26 H26B 0.9800
C26 H26C 0.9800
C27 H27A 0.9800
C27 H27B 0.9800
C27 H27C 0.9800
N3 H3 0.8800
N3 C28 1.399(5)
N3 C34 1.410(5)
C28 C29 1.397(6)
C28 C33 1.391(5)
C29 H29 0.9500
C29 C30 1.388(6)
C30 H30 0.9500
C30 C31 1.382(6)
C31 H31 0.9500
C31 C32 1.392(6)
C32 H32 0.9500
C32 C33 1.367(6)
C33 H33 0.9500
C34 C35 1.380(6)
C34 C39 1.388(6)
C35 H35 0.9500
C35 C36 1.385(6)
C36 H36 0.9500
C36 C37 1.387(6)
C37 H37 0.9500
C37 C38 1.380(6)
C38 H38 0.9500
C38 C39 1.397(6)
C39 H39 0.9500
